data_4080275
loop_
_publ_author_name
'Sobaczynski, Adam P.'
'Bauer, Tobias'
'Kempe, Rhett'

_publ_section_title
;
 Heterometallic Hydride Complexes of Rare-Earth Metals and Ruthenium
 through C--H Bond Activation
;
_journal_issue 5
_journal_name_full Organometallics
_journal_page_first 1363
_journal_paper_doi 10.1021/om301039g
_journal_volume 32
_journal_year 2013
_chemical_formula_sum 'C21 H31 P2 Ru Y'
_chemical_formula_weight 535.38
_chemical_name_systematic
;
 ?
;
_space_group_IT_number 14
_symmetry_cell_setting monoclinic
_symmetry_space_group_name_Hall '-P 2ybc'
_symmetry_space_group_name_H-M 'P 1 21/c 1'
_atom_sites_solution_hydrogens geom
_atom_sites_solution_primary direct
_atom_sites_solution_secondary difmap
_audit_creation_method SHELXL-97
_cell_angle_alpha 90.00
_cell_angle_beta 96.902(3)
_cell_angle_gamma 90.00
_cell_formula_units_Z 4
_cell_length_a 15.2280(6)
_cell_length_b 7.3090(3)
_cell_length_c 19.6230(8)
_cell_measurement_reflns_used 39856
_cell_measurement_temperature 133(2)
_cell_volume 2168.24(15)
_computing_structure_refinement 'SHELXL-97 (Sheldrick, 1997)'
_diffrn_ambient_temperature 133(2)
_diffrn_measured_fraction_theta_full 0.993
_diffrn_measured_fraction_theta_max 0.993
_diffrn_measurement_device_type STOE-IPDSII
_diffrn_measurement_method Omega-Scan
_diffrn_radiation_monochromator graphite
_diffrn_radiation_source 'fine-focus sealed tube'
_diffrn_radiation_type MoK\a
_diffrn_radiation_wavelength 0.71069
_diffrn_reflns_av_R_equivalents 0.1010
_diffrn_reflns_av_sigmaI/netI 0.0439
_diffrn_reflns_limit_h_max 18
_diffrn_reflns_limit_h_min -18
_diffrn_reflns_limit_k_max 8
_diffrn_reflns_limit_k_min -8
_diffrn_reflns_limit_l_max 23
_diffrn_reflns_limit_l_min -23
_diffrn_reflns_number 29438
_diffrn_reflns_theta_full 25.70
_diffrn_reflns_theta_max 25.70
_diffrn_reflns_theta_min 1.35
_exptl_absorpt_coefficient_mu 3.509
_exptl_absorpt_correction_type numerical
_exptl_crystal_colour yellow
_exptl_crystal_density_diffrn 1.640
_exptl_crystal_density_method 'not measured'
_exptl_crystal_description block
_exptl_crystal_F_000 1080
_exptl_crystal_size_max 0.34
_exptl_crystal_size_mid 0.32
_exptl_crystal_size_min 0.29
_refine_diff_density_max 1.954
_refine_diff_density_min -1.141
_refine_diff_density_rms 0.200
_refine_ls_extinction_method none
_refine_ls_goodness_of_fit_ref 1.204
_refine_ls_hydrogen_treatment mixed
_refine_ls_matrix_type full
_refine_ls_number_parameters 232
_refine_ls_number_reflns 4097
_refine_ls_number_restraints 0
_refine_ls_restrained_S_all 1.204
_refine_ls_R_factor_all 0.0734
_refine_ls_R_factor_gt 0.0701
_refine_ls_shift/su_max 0.000
_refine_ls_shift/su_mean 0.000
_refine_ls_structure_factor_coef Fsqd
_refine_ls_weighting_details 'calc w=1/[\s^2^(Fo^2^)+(0.0540P)^2^+36.8666P] where P=(Fo^2^+2Fc^2^)/3'
_refine_ls_weighting_scheme calc
_refine_ls_wR_factor_gt 0.1996
_refine_ls_wR_factor_ref 0.2013
_reflns_number_gt 3782
_reflns_number_total 4097
_reflns_threshold_expression >2sigma(I)
_cod_data_source_file om301039g_si_001.cif
_cod_data_source_block t166mp
_cod_original_sg_symbol_H-M P2(1)/c
_cod_database_code 4080275
_cell_measurement_2theta_min 2.69
_cell_measurement_2theta_max 52.44

loop_
_symmetry_equiv_pos_as_xyz
'x, y, z'
'-x, y+1/2, -z+1/2'
'-x, -y, -z'
'x, -y-1/2, z-1/2'

loop_
_atom_site_label
_atom_site_type_symbol
_atom_site_fract_x
_atom_site_fract_y
_atom_site_fract_z
_atom_site_U_iso_or_equiv
_atom_site_adp_type
_atom_site_occupancy
_atom_site_symmetry_multiplicity
_atom_site_calc_flag
_atom_site_refinement_flags
C1 C 0.1557(8) 0.3516(14) 0.2520(5) 0.039(2) Uani 1 1 d .
H1 H 0.0961 0.3138 0.2400 0.047 Uiso 1 1 calc R
C2 C 0.2277(8) 0.3017(14) 0.2146(5) 0.039(2) Uani 1 1 d .
C3 C 0.3041(8) 0.3902(14) 0.2515(6) 0.040(2) Uani 1 1 d .
H3 H 0.3626 0.3823 0.2397 0.048 Uiso 1 1 calc R
C4 C 0.2786(9) 0.4914(14) 0.3086(6) 0.045(3) Uani 1 1 d .
H4 H 0.3169 0.5626 0.3399 0.054 Uiso 1 1 calc R
C5 C 0.1856(8) 0.4667(13) 0.3103(6) 0.043(3) Uani 1 1 d .
H5 H 0.1507 0.5157 0.3429 0.052 Uiso 1 1 calc R
C6 C 0.2430(7) -0.0747(16) 0.4599(6) 0.042(2) Uani 1 1 d .
H6A H 0.2147 -0.1003 0.5018 0.050 Uiso 1 1 calc R
H6B H 0.2538 -0.1926 0.4375 0.050 Uiso 1 1 calc R
C7 C 0.3290(8) 0.0252(17) 0.4785(5) 0.044(3) Uani 1 1 d .
H7A H 0.3741 -0.0604 0.5006 0.053 Uiso 1 1 calc R
H7B H 0.3207 0.1242 0.5115 0.053 Uiso 1 1 calc R
C8 C 0.4377(7) 0.3088(16) 0.4345(6) 0.045(3) Uani 1 1 d .
H8A H 0.4790 0.2642 0.4731 0.067 Uiso 1 1 calc R
H8B H 0.4014 0.4071 0.4503 0.067 Uiso 1 1 calc R
H8C H 0.4711 0.3557 0.3985 0.067 Uiso 1 1 calc R
C9 C 0.4485(7) -0.0459(16) 0.3808(6) 0.043(3) Uani 1 1 d .
H9A H 0.4780 -0.0028 0.3421 0.064 Uiso 1 1 calc R
H9B H 0.4187 -0.1623 0.3687 0.064 Uiso 1 1 calc R
H9C H 0.4924 -0.0635 0.4210 0.064 Uiso 1 1 calc R
C10 C 0.1219(8) 0.2254(17) 0.4593(6) 0.047(3) Uani 1 1 d .
H10A H 0.0808 0.3092 0.4327 0.071 Uiso 1 1 calc R
H10B H 0.1689 0.2960 0.4858 0.071 Uiso 1 1 calc R
H10C H 0.0899 0.1541 0.4907 0.071 Uiso 1 1 calc R
C11 C 0.0771(7) -0.0807(16) 0.3761(6) 0.042(2) Uani 1 1 d .
H11A H 0.0564 -0.1328 0.4173 0.064 Uiso 1 1 calc R
H11B H 0.0957 -0.1795 0.3472 0.064 Uiso 1 1 calc R
H11C H 0.0291 -0.0111 0.3503 0.064 Uiso 1 1 calc R
C12 C 0.4116(7) 0.0117(14) 0.1897(5) 0.037(2) Uani 1 1 d .
H12 H 0.4421 0.0857 0.2246 0.044 Uiso 1 1 calc R
C13 C 0.3927(7) -0.1763(14) 0.1950(5) 0.036(2) Uani 1 1 d .
H13 H 0.4079 -0.2510 0.2343 0.043 Uiso 1 1 calc R
C14 C 0.3475(7) -0.2338(15) 0.1320(5) 0.037(2) Uani 1 1 d .
H14 H 0.3273 -0.3544 0.1208 0.045 Uiso 1 1 calc R
C15 C 0.3375(7) -0.0792(17) 0.0881(5) 0.040(2) Uani 1 1 d .
H15 H 0.3087 -0.0776 0.0423 0.049 Uiso 1 1 calc R
C16 C 0.3772(7) 0.0703(16) 0.1237(5) 0.039(2) Uani 1 1 d .
H16 H 0.3805 0.1911 0.1063 0.047 Uiso 1 1 calc R
C17 C 0.0600(7) -0.0313(15) 0.1795(6) 0.039(2) Uani 1 1 d .
H17 H 0.0347 0.0404 0.2125 0.047 Uiso 1 1 calc R
C18 C 0.0891(7) -0.2149(16) 0.1875(5) 0.039(2) Uani 1 1 d .
H18 H 0.0857 -0.2894 0.2267 0.047 Uiso 1 1 calc R
C19 C 0.1238(7) -0.2678(14) 0.1274(6) 0.038(2) Uani 1 1 d .
H19 H 0.1485 -0.3835 0.1187 0.046 Uiso 1 1 calc R
C20 C 0.1150(7) -0.1172(15) 0.0825(5) 0.037(2) Uani 1 1 d .
H20 H 0.1330 -0.1134 0.0378 0.044 Uiso 1 1 calc R
C21 C 0.0757(7) 0.0240(15) 0.1142(5) 0.038(2) Uani 1 1 d .
H21 H 0.0616 0.1407 0.0946 0.045 Uiso 1 1 calc R
P1 P 0.36714(18) 0.1231(4) 0.40054(13) 0.0343(6) Uani 1 1 d .
P2 P 0.17046(17) 0.0708(4) 0.40096(14) 0.0338(6) Uani 1 1 d .
Y1 Y 0.23463(6) -0.01666(13) 0.18369(5) 0.0310(3) Uani 1 1 d .
Ru1 Ru 0.25044(5) 0.19213(11) 0.32274(4) 0.0310(2) Uani 1 1 d .
H1Y H 0.2737 0.0006 0.3103 0.6(5) Uiso 1 1 d .

loop_
_atom_site_aniso_label
_atom_site_aniso_U_11
_atom_site_aniso_U_22
_atom_site_aniso_U_33
_atom_site_aniso_U_23
_atom_site_aniso_U_13
_atom_site_aniso_U_12
C1 0.050(6) 0.027(5) 0.039(6) 0.005(4) -0.001(5) 0.009(5)
C2 0.057(7) 0.025(5) 0.035(5) 0.002(4) -0.001(5) -0.001(5)
C3 0.048(6) 0.025(5) 0.044(6) 0.006(4) -0.001(5) -0.002(5)
C4 0.074(8) 0.019(5) 0.039(6) 0.009(4) -0.004(5) -0.018(5)
C5 0.061(7) 0.017(5) 0.049(6) 0.002(4) -0.004(5) 0.010(5)
C6 0.040(6) 0.037(6) 0.045(6) 0.010(5) -0.003(5) -0.008(5)
C7 0.046(6) 0.053(7) 0.031(5) 0.007(5) -0.004(5) -0.008(5)
C8 0.042(6) 0.041(6) 0.048(6) -0.004(5) -0.003(5) -0.005(5)
C9 0.042(6) 0.039(6) 0.045(6) -0.001(5) -0.005(5) 0.005(5)
C10 0.054(7) 0.041(6) 0.047(6) -0.005(5) 0.008(5) 0.001(5)
C11 0.041(6) 0.041(6) 0.044(6) -0.001(5) 0.000(5) 0.002(5)
C12 0.046(6) 0.032(5) 0.032(5) -0.009(4) 0.001(4) 0.000(4)
C13 0.039(5) 0.032(5) 0.038(5) 0.001(4) 0.009(4) 0.001(4)
C14 0.039(5) 0.034(5) 0.039(6) -0.003(4) 0.003(4) -0.001(4)
C15 0.035(5) 0.053(7) 0.033(5) 0.005(5) 0.004(4) 0.006(5)
C16 0.037(5) 0.042(6) 0.040(6) 0.010(5) 0.003(4) -0.003(5)
C17 0.035(5) 0.039(6) 0.044(6) -0.002(5) 0.003(5) 0.000(5)
C18 0.039(5) 0.042(6) 0.036(5) 0.006(5) 0.003(4) 0.000(5)
C19 0.041(6) 0.027(5) 0.045(6) -0.005(4) 0.001(5) -0.002(4)
C20 0.033(5) 0.041(6) 0.036(5) 0.001(5) 0.005(4) 0.000(4)
C21 0.039(5) 0.032(5) 0.042(6) 0.005(4) -0.003(4) 0.003(4)
P1 0.0355(13) 0.0330(14) 0.0332(13) 0.0010(11) -0.0005(10) -0.0020(11)
P2 0.0360(13) 0.0296(13) 0.0348(13) -0.0001(11) 0.0006(11) 0.0000(11)
Y1 0.0334(5) 0.0272(5) 0.0319(5) -0.0001(4) 0.0019(4) 0.0005(4)
Ru1 0.0359(4) 0.0239(4) 0.0321(4) 0.0003(3) 0.0000(3) 0.0009(3)

loop_
_atom_type_symbol
_atom_type_description
_atom_type_scat_dispersion_real
_atom_type_scat_dispersion_imag
_atom_type_scat_source
C C 0.0033 0.0016 'International Tables Vol C Tables 4.2.6.8 and 6.1.1.4'
H H 0.0000 0.0000 'International Tables Vol C Tables 4.2.6.8 and 6.1.1.4'
P P 0.1023 0.0942 'International Tables Vol C Tables 4.2.6.8 and 6.1.1.4'
Y Y -2.7962 3.5667 'International Tables Vol C Tables 4.2.6.8 and 6.1.1.4'
Ru Ru -1.2594 0.8363 'International Tables Vol C Tables 4.2.6.8 and 6.1.1.4'

loop_
_geom_angle_atom_site_label_1
_geom_angle_atom_site_label_2
_geom_angle_atom_site_label_3
_geom_angle
C2 C1 C5 111.3(10)
C2 C1 Ru1 73.0(6)
C5 C1 Ru1 72.0(6)
C1 C2 C3 104.3(9)
C1 C2 Ru1 69.5(6)
C3 C2 Ru1 70.4(6)
C1 C2 Y1 115.6(7)
C3 C2 Y1 120.1(8)
Ru1 C2 Y1 83.5(3)
C4 C3 C2 110.2(10)
C4 C3 Ru1 72.1(6)
C2 C3 Ru1 72.1(6)
C5 C4 C3 108.3(10)
C5 C4 Ru1 70.8(5)
C3 C4 Ru1 70.7(6)
C4 C5 C1 105.8(10)
C4 C5 Ru1 72.0(6)
C1 C5 Ru1 70.0(6)
C7 C6 P2 108.1(8)
C6 C7 P1 109.8(7)
C16 C12 C13 108.0(10)
C16 C12 Y1 73.9(6)
C13 C12 Y1 73.5(6)
C14 C13 C12 108.0(10)
C14 C13 Y1 73.5(6)
C12 C13 Y1 75.9(6)
C13 C14 C15 107.6(10)
C13 C14 Y1 75.7(6)
C15 C14 Y1 74.1(6)
C16 C15 C14 108.1(9)
C16 C15 Y1 76.4(6)
C14 C15 Y1 74.6(6)
C15 C16 C12 108.3(10)
C15 C16 Y1 73.0(6)
C12 C16 Y1 75.7(6)
C21 C17 C18 106.9(10)
C21 C17 Y1 74.6(6)
C18 C17 Y1 74.7(6)
C19 C18 C17 108.3(10)
C19 C18 Y1 74.2(6)
C17 C18 Y1 74.4(6)
C18 C19 C20 107.1(10)
C18 C19 Y1 75.1(6)
C20 C19 Y1 74.1(6)
C21 C20 C19 108.5(9)
C21 C20 Y1 75.4(6)
C19 C20 Y1 75.0(6)
C20 C21 C17 109.3(10)
C20 C21 Y1 74.3(6)
C17 C21 Y1 75.0(6)
C8 P1 C9 101.4(5)
C8 P1 C7 102.6(5)
C9 P1 C7 101.7(6)
C8 P1 Ru1 117.8(4)
C9 P1 Ru1 120.5(4)
C7 P1 Ru1 110.3(4)
C11 P2 C10 100.5(5)
C11 P2 C6 102.0(5)
C10 P2 C6 102.8(6)
C11 P2 Ru1 121.7(4)
C10 P2 Ru1 118.4(4)
C6 P2 Ru1 108.9(4)
C2 Y1 C15 113.3(4)
C2 Y1 C14 136.9(4)
C15 Y1 C14 31.3(3)
C2 Y1 C20 114.3(4)
C15 Y1 C20 80.3(3)
C14 Y1 C20 88.0(3)
C2 Y1 C19 136.9(4)
C15 Y1 C19 89.2(3)
C14 Y1 C19 80.4(3)
C20 Y1 C19 30.9(3)
C2 Y1 C21 87.5(4)
C15 Y1 C21 103.8(3)
C14 Y1 C21 117.9(3)
C20 Y1 C21 30.3(3)
C19 Y1 C21 50.6(3)
C2 Y1 C17 88.4(4)
C15 Y1 C17 130.8(3)
C14 Y1 C17 131.5(3)
C20 Y1 C17 50.6(3)
C19 Y1 C17 51.1(3)
C21 Y1 C17 30.4(3)
C2 Y1 C18 117.3(4)
C15 Y1 C18 119.8(4)
C14 Y1 C18 105.5(3)
C20 Y1 C18 50.6(3)
C19 Y1 C18 30.7(3)
C21 Y1 C18 50.3(3)
C17 Y1 C18 30.9(3)
C2 Y1 C13 118.0(4)
C15 Y1 C13 51.1(3)
C14 Y1 C13 30.8(3)
C20 Y1 C13 118.5(3)
C19 Y1 C13 104.8(3)
C21 Y1 C13 148.7(3)
C17 Y1 C13 151.5(3)
C18 Y1 C13 120.5(3)
C2 Y1 C16 86.7(4)
C15 Y1 C16 30.6(4)
C14 Y1 C16 50.9(3)
C20 Y1 C16 105.1(3)
C19 Y1 C16 119.6(3)
C21 Y1 C16 119.2(3)
C17 Y1 C16 149.5(3)
C18 Y1 C16 150.3(3)
C13 Y1 C16 50.6(3)
C2 Y1 C12 89.3(4)
C15 Y1 C12 50.5(3)
C14 Y1 C12 50.7(3)
C20 Y1 C12 130.8(3)
C19 Y1 C12 131.1(3)
C21 Y1 C12 149.6(3)
C17 Y1 C12 177.8(3)
C18 Y1 C12 151.1(3)
C13 Y1 C12 30.6(3)
C16 Y1 C12 30.4(3)
C2 Y1 Ru1 46.1(2)
C15 Y1 Ru1 136.3(3)
C14 Y1 Ru1 130.5(2)
C20 Y1 Ru1 140.5(2)
C19 Y1 Ru1 133.3(2)
C21 Y1 Ru1 111.5(2)
C17 Y1 Ru1 91.1(2)
C18 Y1 Ru1 102.7(2)
C13 Y1 Ru1 99.7(2)
C16 Y1 Ru1 106.8(2)
C12 Y1 Ru1 87.3(2)
C1 Ru1 C3 61.7(4)
C1 Ru1 C5 38.0(4)
C3 Ru1 C5 62.6(4)
C1 Ru1 C4 62.0(4)
C3 Ru1 C4 37.3(4)
C5 Ru1 C4 37.2(5)
C1 Ru1 P2 105.7(3)
C3 Ru1 P2 161.7(3)
C5 Ru1 P2 99.2(3)
C4 Ru1 P2 126.4(3)
C1 Ru1 C2 37.6(4)
C3 Ru1 C2 37.6(4)
C5 Ru1 C2 64.1(4)
C4 Ru1 C2 63.2(4)
P2 Ru1 C2 138.3(3)
C1 Ru1 P1 160.8(3)
C3 Ru1 P1 104.5(3)
C5 Ru1 P1 125.2(3)
C4 Ru1 P1 98.9(3)
P2 Ru1 P1 84.11(10)
C2 Ru1 P1 137.3(3)
C1 Ru1 Y1 74.4(3)
C3 Ru1 Y1 76.4(3)
C5 Ru1 Y1 110.9(3)
C4 Ru1 Y1 111.3(3)
P2 Ru1 Y1 114.41(8)
C2 Ru1 Y1 50.3(3)
P1 Ru1 Y1 117.10(8)

loop_
_geom_bond_atom_site_label_1
_geom_bond_atom_site_label_2
_geom_bond_distance
C1 C2 1.438(16)
C1 C5 1.448(15)
C1 Ru1 2.210(10)
C2 C3 1.447(15)
C2 Ru1 2.256(10)
C2 Y1 2.410(10)
C3 C4 1.433(16)
C3 Ru1 2.234(11)
C4 C5 1.432(18)
C4 Ru1 2.252(10)
C5 Ru1 2.237(10)
C6 C7 1.505(15)
C6 P2 1.839(11)
C7 P1 1.845(11)
C8 P1 1.808(11)
C9 P1 1.824(11)
C10 P2 1.827(12)
C11 P2 1.821(11)
C12 C16 1.403(15)
C12 C13 1.411(14)
C12 Y1 2.691(11)
C13 C14 1.406(15)
C13 Y1 2.660(10)
C14 C15 1.419(15)
C14 Y1 2.631(10)
C15 C16 1.396(16)
C15 Y1 2.625(10)
C16 Y1 2.668(10)
C17 C21 1.391(15)
C17 C18 1.415(15)
C17 Y1 2.652(10)
C18 C19 1.402(15)
C18 Y1 2.656(11)
C19 C20 1.406(15)
C19 Y1 2.644(10)
C20 C21 1.378(15)
C20 Y1 2.633(10)
C21 Y1 2.647(10)
P1 Ru1 2.256(3)
P2 Ru1 2.253(3)
Y1 Ru1 3.1104(12)
